data_7042402
loop_
_publ_author_name
'Aulakh, Darpandeep'
'Nicoletta, Anthony P.'
'Pyser, Joshua B.'
'Varghese, Juby R.'
'Wriedt, Mario'

_publ_section_title
;
 Design, structural diversity and properties of novel zwitterionic
 metal--organic frameworks
;
_journal_name_full 'Dalton Trans.'
_journal_paper_doi 10.1039/C7DT00292K
_journal_year 2017
_chemical_formula_sum 'C30 H30 Cd2 N2 O18'
_chemical_formula_weight 931.36
_chemical_name_systematic
;
 ?
;
_space_group_crystal_system triclinic
_space_group_IT_number 2
_space_group_name_Hall '-P 1'
_space_group_name_H-M_alt 'P -1'
_symmetry_space_group_name_Hall '-P 1'
_symmetry_space_group_name_H-M 'P -1'
_atom_sites_solution_hydrogens mixed
_audit_block_doi 10.5517/ccdc.csd.cc1jyzct
_audit_creation_method SHELXL-2013
_audit_update_record
;
2017-02-24 deposited with the CCDC.
2017-03-03 downloaded from the CCDC.
;
_cell_angle_alpha 104.3926(10)
_cell_angle_beta 108.4324(10)
_cell_angle_gamma 101.8028(10)
_cell_formula_units_Z 1
_cell_length_a 7.4650(3)
_cell_length_b 10.1512(4)
_cell_length_c 11.7742(5)
_cell_measurement_reflns_used 23527
_cell_measurement_temperature 170(2)
_cell_measurement_theta_max 28.375
_cell_measurement_theta_min 2.177
_cell_volume 780.00(6)
_computing_cell_refinement 'APEX2 (Bruker, 2013)'
_computing_data_collection 'APEX2 (Bruker, 2013)'
_computing_data_reduction 'APEX2 (Bruker, 2013)'
_computing_molecular_graphics Diamond
_computing_publication_material 'SHELXT-2014/6 (Sheldrick, 2014)'
_computing_structure_refinement 'SHELXL-2014/6 (Sheldrick, 2014)'
_computing_structure_solution 'SHELXT-2014/6 (Sheldrick, 2014)'
_diffrn_ambient_temperature 170(2)
_diffrn_measured_fraction_theta_full 0.998
_diffrn_measured_fraction_theta_max 0.996
_diffrn_measurement_device_type 'Bruker APEX II CCD area detector'
_diffrn_measurement_method 'omega scans'
_diffrn_radiation_type MoK\a
_diffrn_radiation_wavelength 0.71073
_diffrn_reflns_av_R_equivalents 0.0356
_diffrn_reflns_av_unetI/netI 0.0182
_diffrn_reflns_Laue_measured_fraction_full 0.998
_diffrn_reflns_Laue_measured_fraction_max 0.996
_diffrn_reflns_limit_h_max 9
_diffrn_reflns_limit_h_min -9
_diffrn_reflns_limit_k_max 13
_diffrn_reflns_limit_k_min -13
_diffrn_reflns_limit_l_max 15
_diffrn_reflns_limit_l_min -15
_diffrn_reflns_number 23527
_diffrn_reflns_point_group_measured_fraction_full 0.998
_diffrn_reflns_point_group_measured_fraction_max 0.996
_diffrn_reflns_theta_full 25.242
_diffrn_reflns_theta_max 28.375
_diffrn_reflns_theta_min 2.177
_diffrn_source 'fine-focus sealed tube'
_exptl_absorpt_coefficient_mu 1.455
_exptl_absorpt_correction_T_max 0.909
_exptl_absorpt_correction_T_min 0.816
_exptl_absorpt_correction_type multi-scan
_exptl_absorpt_process_details 'SADABS (Sheldrick 2014)'
_exptl_crystal_colour white
_exptl_crystal_density_diffrn 1.983
_exptl_crystal_description plates
_exptl_crystal_F_000 464
_exptl_crystal_size_max 0.2
_exptl_crystal_size_mid 0.12
_exptl_crystal_size_min 0.07
_refine_diff_density_max 1.077
_refine_diff_density_min -1.014
_refine_diff_density_rms 0.095
_refine_ls_extinction_method none
_refine_ls_goodness_of_fit_ref 1.109
_refine_ls_hydrogen_treatment constr
_refine_ls_matrix_type full
_refine_ls_number_parameters 241
_refine_ls_number_reflns 3873
_refine_ls_number_restraints 0
_refine_ls_restrained_S_all 1.109
_refine_ls_R_factor_all 0.0203
_refine_ls_R_factor_gt 0.0202
_refine_ls_shift/su_max 0.002
_refine_ls_shift/su_mean 0.000
_refine_ls_structure_factor_coef Fsqd
_refine_ls_weighting_details 'w=1/[\s^2^(Fo^2^)+(0.0219P)^2^+1.1340P] where P=(Fo^2^+2Fc^2^)/3'
_refine_ls_weighting_scheme calc
_refine_ls_wR_factor_gt 0.0532
_refine_ls_wR_factor_ref 0.0533
_reflns_Friedel_coverage 0.000
_reflns_number_gt 3838
_reflns_number_total 3873
_reflns_threshold_expression 'I > 2\s(I)'
_cod_data_source_file c7dt00292k2.cif
_cod_data_source_block jp132
_cod_database_code 7042402
_shelx_space_group_comment
;
The symmetry employed for this shelxl refinement is uniquely defined
by the following loop, which should always be used as a source of
symmetry information in preference to the above space-group names.
They are only intended as comments.
;
_shelxl_version_number 2013-3

loop_
_space_group_symop_operation_xyz
'x, y, z'
'-x, -y, -z'

loop_
_atom_site_label
_atom_site_type_symbol
_atom_site_fract_x
_atom_site_fract_y
_atom_site_fract_z
_atom_site_U_iso_or_equiv
_atom_site_adp_type
_atom_site_occupancy
_atom_site_site_symmetry_order
_atom_site_calc_flag
_atom_site_refinement_flags_posn
_atom_site_refinement_flags_adp
_atom_site_disorder_assembly
_atom_site_disorder_group
Cd1 Cd 0.59817(2) 0.84844(2) 0.92788(2) 0.00901(5) Uani 1 1 d . . . .
O1 O 0.1675(2) 0.26490(14) 0.11704(13) 0.0151(3) Uani 1 1 d . . . .
O2 O 0.3930(2) 0.37438(14) 0.05839(14) 0.0148(3) Uani 1 1 d . . . .
O3 O 0.4546(2) 0.88767(16) 0.07529(15) 0.0210(3) Uani 1 1 d . . . .
O4 O 0.2717(2) 0.99515(15) 0.15565(16) 0.0207(3) Uani 1 1 d . . . .
O5 O 0.2739(2) 0.78233(16) 0.79646(13) 0.0172(3) Uani 1 1 d . . . .
O6 O 0.3618(2) 0.6692(2) 0.64527(16) 0.0313(4) Uani 1 1 d . . . .
N1 N -0.1626(2) 0.64867(16) 0.37015(14) 0.0109(3) Uani 1 1 d . . . .
C1 C 0.2544(3) 0.37276(19) 0.09880(16) 0.0105(3) Uani 1 1 d . . . .
C2 C 0.1951(3) 0.50622(18) 0.12891(16) 0.0095(3) Uani 1 1 d . . . .
C3 C 0.2904(2) 0.63028(18) 0.11321(16) 0.0094(3) Uani 1 1 d . . . .
H3 H 0.3920 0.6304 0.0809 0.011 Uiso 1 1 calc R U . .
C4 C 0.2362(3) 0.75395(18) 0.14509(16) 0.0097(3) Uani 1 1 d . . . .
C5 C 0.3280(3) 0.88686(19) 0.12336(16) 0.0106(3) Uani 1 1 d . . . .
C6 C 0.0852(3) 0.75226(19) 0.19128(16) 0.0107(3) Uani 1 1 d . . . .
H6 H 0.0516 0.8373 0.2159 0.013 Uiso 1 1 calc R U . .
C7 C -0.0165(3) 0.62765(19) 0.20170(16) 0.0098(3) Uani 1 1 d . . . .
C8 C 0.0396(3) 0.50469(18) 0.17088(16) 0.0103(3) Uani 1 1 d . . . .
H8 H -0.0285 0.4195 0.1785 0.012 Uiso 1 1 calc R U . .
C9 C -0.1973(3) 0.6235(2) 0.23288(16) 0.0123(3) Uani 1 1 d . . . .
H9A H -0.2535 0.6966 0.2069 0.015 Uiso 1 1 calc R U . .
H9B H -0.2979 0.5289 0.1815 0.015 Uiso 1 1 calc R U . .
C10 C 0.0146(3) 0.66760(19) 0.45876(17) 0.0117(3) Uani 1 1 d . . . .
H10 H 0.1241 0.6634 0.4349 0.014 Uiso 1 1 calc R U . .
C11 C 0.0393(3) 0.69331(19) 0.58508(17) 0.0124(3) Uani 1 1 d . . . .
C12 C -0.1230(3) 0.6985(2) 0.61824(18) 0.0156(3) Uani 1 1 d . . . .
H12 H -0.1088 0.7173 0.7043 0.019 Uiso 1 1 calc R U . .
C13 C -0.3065(3) 0.6759(2) 0.52413(19) 0.0202(4) Uani 1 1 d . . . .
H13 H -0.4193 0.6772 0.5450 0.024 Uiso 1 1 calc R U . .
C14 C -0.3220(3) 0.6518(2) 0.40122(19) 0.0177(4) Uani 1 1 d . . . .
H14 H -0.4465 0.6371 0.3367 0.021 Uiso 1 1 calc R U . .
C15 C 0.2433(3) 0.7166(2) 0.68191(18) 0.0135(3) Uani 1 1 d . . . .
O1W O 0.8650(2) 0.99451(15) 1.12473(14) 0.0183(3) Uani 1 1 d . . . .
H1WA H 0.8353 1.0705 1.1414 0.022 Uiso 1 1 d R U . .
H1WB H 0.9745 1.0064 1.1168 0.022 Uiso 1 1 d R U . .
O2W O 0.1545(6) 1.0431(3) 0.6187(3) 0.0940(12) Uani 1 1 d G . . .
H2WA H 0.2370 1.0345 0.5849 0.141 Uiso 1 1 d R U . .
H2WB H 0.1812 1.0142 0.6812 0.141 Uiso 1 1 d R U . .
O3W O 0.4279(5) 0.9351(4) 0.5657(3) 0.0851(10) Uani 1 1 d G . A -1
H3WA H 0.4667 0.9531 0.5100 0.128 Uiso 1 1 d R U A -1
H3WB H 0.5257 0.9400 0.6284 0.128 Uiso 1 1 d R U A -1

loop_
_atom_site_aniso_label
_atom_site_aniso_U_11
_atom_site_aniso_U_22
_atom_site_aniso_U_33
_atom_site_aniso_U_23
_atom_site_aniso_U_13
_atom_site_aniso_U_12
Cd1 0.00956(7) 0.00764(7) 0.01263(7) 0.00469(5) 0.00609(5) 0.00392(5)
O1 0.0215(7) 0.0114(6) 0.0194(6) 0.0082(5) 0.0125(5) 0.0083(5)
O2 0.0146(6) 0.0118(6) 0.0224(7) 0.0065(5) 0.0105(5) 0.0068(5)
O3 0.0245(7) 0.0170(7) 0.0268(7) 0.0064(6) 0.0197(6) 0.0031(6)
O4 0.0240(7) 0.0125(6) 0.0383(9) 0.0149(6) 0.0203(7) 0.0101(6)
O5 0.0144(6) 0.0204(7) 0.0132(6) 0.0027(5) 0.0022(5) 0.0068(5)
O6 0.0186(7) 0.0533(11) 0.0223(8) 0.0062(7) 0.0087(6) 0.0190(8)
N1 0.0101(7) 0.0133(7) 0.0108(7) 0.0043(5) 0.0058(5) 0.0032(5)
C1 0.0122(8) 0.0098(7) 0.0084(7) 0.0028(6) 0.0018(6) 0.0051(6)
C2 0.0107(7) 0.0091(7) 0.0086(7) 0.0032(6) 0.0026(6) 0.0045(6)
C3 0.0092(7) 0.0110(8) 0.0095(7) 0.0044(6) 0.0040(6) 0.0041(6)
C4 0.0106(7) 0.0093(7) 0.0101(7) 0.0043(6) 0.0041(6) 0.0032(6)
C5 0.0113(7) 0.0103(8) 0.0102(7) 0.0050(6) 0.0036(6) 0.0027(6)
C6 0.0121(8) 0.0104(7) 0.0119(7) 0.0043(6) 0.0058(6) 0.0052(6)
C7 0.0097(7) 0.0120(8) 0.0087(7) 0.0039(6) 0.0041(6) 0.0036(6)
C8 0.0115(7) 0.0100(7) 0.0099(7) 0.0051(6) 0.0036(6) 0.0032(6)
C9 0.0098(7) 0.0179(8) 0.0098(7) 0.0047(6) 0.0047(6) 0.0042(6)
C10 0.0099(8) 0.0126(8) 0.0132(8) 0.0041(6) 0.0058(6) 0.0032(6)
C11 0.0120(8) 0.0124(8) 0.0125(8) 0.0042(6) 0.0048(6) 0.0032(6)
C12 0.0155(8) 0.0204(9) 0.0125(8) 0.0056(7) 0.0075(7) 0.0056(7)
C13 0.0128(9) 0.0342(11) 0.0177(9) 0.0096(8) 0.0098(7) 0.0086(8)
C14 0.0094(8) 0.0291(10) 0.0162(9) 0.0077(8) 0.0065(7) 0.0066(7)
C15 0.0107(8) 0.0147(8) 0.0148(8) 0.0055(7) 0.0044(6) 0.0034(6)
O1W 0.0134(6) 0.0164(7) 0.0235(7) 0.0033(5) 0.0067(5) 0.0064(5)
O2W 0.152(4) 0.0413(15) 0.082(2) 0.0278(15) 0.029(2) 0.0342(19)
O3W 0.100(3) 0.077(2) 0.0615(18) 0.0273(16) 0.0134(17) 0.0188(19)

loop_
_atom_type_symbol
_atom_type_description
_atom_type_scat_dispersion_real
_atom_type_scat_dispersion_imag
_atom_type_scat_source
C C 0.0033 0.0016 'International Tables Vol C Tables 4.2.6.8 and 6.1.1.4'
H H 0.0000 0.0000 'International Tables Vol C Tables 4.2.6.8 and 6.1.1.4'
Cd Cd -0.8075 1.2024 'International Tables Vol C Tables 4.2.6.8 and 6.1.1.4'
N N 0.0061 0.0033 'International Tables Vol C Tables 4.2.6.8 and 6.1.1.4'
O O 0.0106 0.0060 'International Tables Vol C Tables 4.2.6.8 and 6.1.1.4'

loop_
_geom_angle_atom_site_label_1
_geom_angle_atom_site_label_2
_geom_angle_atom_site_label_3
_geom_angle
_geom_angle_site_symmetry_1
_geom_angle_site_symmetry_3
O5 Cd1 O4 98.98(6) . 2_676
O5 Cd1 O3 79.68(5) . 1_556
O4 Cd1 O3 128.92(5) 2_676 1_556
O5 Cd1 O2 97.53(5) . 2_666
O4 Cd1 O2 137.67(5) 2_676 2_666
O3 Cd1 O2 92.29(5) 1_556 2_666
O5 Cd1 O1W 149.90(5) . .
O4 Cd1 O1W 85.53(6) 2_676 .
O3 Cd1 O1W 74.60(5) 1_556 .
O2 Cd1 O1W 98.85(5) 2_666 .
O5 Cd1 O1 124.04(5) . 2_666
O4 Cd1 O1 82.79(5) 2_676 2_666
O3 Cd1 O1 139.83(5) 1_556 2_666
O2 Cd1 O1 55.85(5) 2_666 2_666
O1W Cd1 O1 86.00(5) . 2_666
O5 Cd1 C1 111.63(5) . 2_666
O4 Cd1 C1 109.92(5) 2_676 2_666
O3 Cd1 C1 117.98(6) 1_556 2_666
O2 Cd1 C1 28.09(5) 2_666 2_666
O1W Cd1 C1 94.31(5) . 2_666
O1 Cd1 C1 27.86(5) 2_666 2_666
C1 O1 Cd1 88.90(11) . 2_666
C1 O2 Cd1 92.37(11) . 2_666
C5 O3 Cd1 161.47(14) . 1_554
C5 O4 Cd1 105.10(12) . 2_676
C15 O5 Cd1 112.42(12) . .
C10 N1 C14 120.95(16) . .
C10 N1 C9 122.95(15) . .
C14 N1 C9 116.11(15) . .
O1 C1 O2 122.48(16) . .
O1 C1 C2 118.86(16) . .
O2 C1 C2 118.64(16) . .
O1 C1 Cd1 63.24(9) . 2_666
O2 C1 Cd1 59.54(9) . 2_666
C2 C1 Cd1 172.74(12) . 2_666
C8 C2 C3 119.77(16) . .
C8 C2 C1 119.13(16) . .
C3 C2 C1 121.10(16) . .
C4 C3 C2 119.96(16) . .
C4 C3 H3 120.0 . .
C2 C3 H3 120.0 . .
C6 C4 C3 119.57(16) . .
C6 C4 C5 118.88(15) . .
C3 C4 C5 121.44(15) . .
O3 C5 O4 122.51(17) . .
O3 C5 C4 119.84(16) . .
O4 C5 C4 117.65(16) . .
C7 C6 C4 120.83(16) . .
C7 C6 H6 119.6 . .
C4 C6 H6 119.6 . .
C6 C7 C8 119.35(16) . .
C6 C7 C9 119.37(16) . .
C8 C7 C9 120.98(16) . .
C7 C8 C2 120.42(16) . .
C7 C8 H8 119.8 . .
C2 C8 H8 119.8 . .
N1 C9 C7 115.21(14) . .
N1 C9 H9A 108.5 . .
C7 C9 H9A 108.5 . .
N1 C9 H9B 108.5 . .
C7 C9 H9B 108.5 . .
H9A C9 H9B 107.5 . .
N1 C10 C11 120.52(16) . .
N1 C10 H10 119.7 . .
C11 C10 H10 119.7 . .
C10 C11 C12 118.96(17) . .
C10 C11 C15 118.49(16) . .
C12 C11 C15 122.54(16) . .
C11 C12 C13 119.47(17) . .
C11 C12 H12 120.3 . .
C13 C12 H12 120.3 . .
C14 C13 C12 119.07(18) . .
C14 C13 H13 120.5 . .
C12 C13 H13 120.5 . .
N1 C14 C13 121.01(18) . .
N1 C14 H14 119.5 . .
C13 C14 H14 119.5 . .
O6 C15 O5 125.77(18) . .
O6 C15 C11 118.87(17) . .
O5 C15 C11 115.35(16) . .
Cd1 O1W H1WA 102.4 . .
Cd1 O1W H1WB 111.0 . .
H1WA O1W H1WB 113.0 . .
H2WA O2W H2WB 109.5 . .
H3WA O3W H3WB 109.5 . .

loop_
_geom_bond_atom_site_label_1
_geom_bond_atom_site_label_2
_geom_bond_distance
_geom_bond_site_symmetry_2
Cd1 O5 2.2706(14) .
Cd1 O4 2.2761(14) 2_676
Cd1 O3 2.3082(14) 1_556
Cd1 O2 2.3201(13) 2_666
Cd1 O1W 2.3879(14) .
Cd1 O1 2.4017(14) 2_666
Cd1 C1 2.6892(17) 2_666
O1 C1 1.257(2) .
O1 Cd1 2.4017(13) 2_666
O2 C1 1.267(2) .
O2 Cd1 2.3201(13) 2_666
O3 C5 1.245(2) .
O3 Cd1 2.3082(14) 1_554
O4 C5 1.269(2) .
O4 Cd1 2.2761(14) 2_676
O5 C15 1.270(2) .
O6 C15 1.230(2) .
N1 C10 1.341(2) .
N1 C14 1.355(2) .
N1 C9 1.499(2) .
C1 C2 1.504(2) .
C1 Cd1 2.6892(17) 2_666
C2 C8 1.397(2) .
C2 C3 1.400(2) .
C3 C4 1.397(2) .
C3 H3 0.9500 .
C4 C6 1.396(2) .
C4 C5 1.503(2) .
C6 C7 1.391(2) .
C6 H6 0.9500 .
C7 C8 1.396(2) .
C7 C9 1.502(2) .
C8 H8 0.9500 .
C9 H9A 0.9900 .
C9 H9B 0.9900 .
C10 C11 1.389(2) .
C10 H10 0.9500 .
C11 C12 1.392(3) .
C11 C15 1.515(2) .
C12 C13 1.394(3) .
C12 H12 0.9500 .
C13 C14 1.369(3) .
C13 H13 0.9500 .
C14 H14 0.9500 .
O1W H1WA 0.8402 .
O1W H1WB 0.8400 .
O2W H2WA 0.8400 .
O2W H2WB 0.8399 .
O3W H3WA 0.8400 .
O3W H3WB 0.8400 .

loop_
_geom_torsion_atom_site_label_1
_geom_torsion_atom_site_label_2
_geom_torsion_atom_site_label_3
_geom_torsion_atom_site_label_4
_geom_torsion
_geom_torsion_site_symmetry_1
Cd1 O1 C1 O2 6.39(17) 2_666
Cd1 O1 C1 C2 -172.14(14) 2_666
Cd1 O2 C1 O1 -6.62(18) 2_666
Cd1 O2 C1 C2 171.92(13) 2_666
O1 C1 C2 C8 -2.8(2) .
O2 C1 C2 C8 178.62(16) .
O1 C1 C2 C3 178.44(16) .
O2 C1 C2 C3 -0.1(2) .
C8 C2 C3 C4 3.0(2) .
C1 C2 C3 C4 -178.28(15) .
C2 C3 C4 C6 -0.7(2) .
C2 C3 C4 C5 -176.87(15) .
Cd1 O3 C5 O4 -103.1(4) 1_554
Cd1 O3 C5 C4 77.0(5) 1_554
Cd1 O4 C5 O3 10.5(2) 2_676
Cd1 O4 C5 C4 -169.56(12) 2_676
C6 C4 C5 O3 -175.82(17) .
C3 C4 C5 O3 0.4(3) .
C6 C4 C5 O4 4.2(2) .
C3 C4 C5 O4 -179.54(17) .
C3 C4 C6 C7 -2.3(3) .
C5 C4 C6 C7 174.01(15) .
C4 C6 C7 C8 2.9(3) .
C4 C6 C7 C9 -170.88(16) .
C6 C7 C8 C2 -0.6(3) .
C9 C7 C8 C2 173.12(15) .
C3 C2 C8 C7 -2.4(2) .
C1 C2 C8 C7 178.86(15) .
C10 N1 C9 C7 -2.8(2) .
C14 N1 C9 C7 177.10(17) .
C6 C7 C9 N1 -97.95(19) .
C8 C7 C9 N1 88.4(2) .
C14 N1 C10 C11 -1.1(3) .
C9 N1 C10 C11 178.76(16) .
N1 C10 C11 C12 0.3(3) .
N1 C10 C11 C15 -178.93(16) .
C10 C11 C12 C13 0.9(3) .
C15 C11 C12 C13 -179.93(19) .
C11 C12 C13 C14 -1.3(3) .
C10 N1 C14 C13 0.7(3) .
C9 N1 C14 C13 -179.16(19) .
C12 C13 C14 N1 0.5(3) .
Cd1 O5 C15 O6 12.5(3) .
Cd1 O5 C15 C11 -169.16(12) .
C10 C11 C15 O6 -22.8(3) .
C12 C11 C15 O6 158.0(2) .
C10 C11 C15 O5 158.69(17) .
C12 C11 C15 O5 -20.5(3) .
